data_4035997
loop_
_publ_author_name
'Cao, Jun'
'Yang, Fan'
'Sun, Jing'
'Huang, Ying'
'Yan, Chao-Guo'

_publ_section_title
;
 Construction of Unique Eight- or Nine-Membered Polyheterocyclic Systems
 via Multicomponent Reaction of l-Proline, Alkyl Propiolate, and Isatin.
;
_journal_issue 2
_journal_name_full 'The Journal of organic chemistry'
_journal_page_first 622
_journal_page_last 635
_journal_paper_doi 10.1021/acs.joc.8b02457
_journal_volume 84
_journal_year 2019
_chemical_formula_moiety 'C27 H25 Cl N2 O5'
_chemical_formula_sum 'C27 H25 Cl N2 O5'
_chemical_formula_weight 492.94
_space_group_crystal_system monoclinic
_space_group_IT_number 14
_space_group_name_Hall '-P 2ybc'
_space_group_name_H-M_alt 'P 1 21/c 1'
_atom_sites_solution_hydrogens geom
_audit_creation_method SHELXL-2014/7
_cell_angle_alpha 90
_cell_angle_beta 102.356(5)
_cell_angle_gamma 90
_cell_formula_units_Z 4
_cell_length_a 7.7039(11)
_cell_length_b 20.960(3)
_cell_length_c 15.257(3)
_cell_measurement_reflns_used 6499
_cell_measurement_temperature 296(2)
_cell_measurement_theta_max 23.45
_cell_measurement_theta_min 2.38
_cell_volume 2406.5(7)
_computing_cell_refinement 'Bruker SAINT'
_computing_data_collection 'Bruker APEX2'
_computing_data_reduction 'Bruker SAINT'
_computing_molecular_graphics 'Bruker SHELXTL'
_computing_publication_material 'Bruker SHELXTL'
_computing_structure_refinement 'SHELXL-2014/7 (Sheldrick, 2014)'
_computing_structure_solution 'SHELXS-97 (Sheldrick 2008)'
_diffrn_ambient_temperature 296(2)
_diffrn_measured_fraction_theta_full 0.998
_diffrn_measured_fraction_theta_max 0.995
_diffrn_measurement_device_type 'CCD area detector'
_diffrn_measurement_method 'phi and omega scans'
_diffrn_radiation_source 'fine-focus sealed tube'
_diffrn_radiation_type MoK\a
_diffrn_radiation_wavelength 0.71073
_diffrn_reflns_av_R_equivalents 0.0585
_diffrn_reflns_av_unetI/netI 0.0650
_diffrn_reflns_Laue_measured_fraction_full 0.998
_diffrn_reflns_Laue_measured_fraction_max 0.995
_diffrn_reflns_limit_h_max 9
_diffrn_reflns_limit_h_min -9
_diffrn_reflns_limit_k_max 27
_diffrn_reflns_limit_k_min -26
_diffrn_reflns_limit_l_max 19
_diffrn_reflns_limit_l_min -16
_diffrn_reflns_number 27430
_diffrn_reflns_point_group_measured_fraction_full 0.998
_diffrn_reflns_point_group_measured_fraction_max 0.995
_diffrn_reflns_theta_full 25.242
_diffrn_reflns_theta_max 27.525
_diffrn_reflns_theta_min 1.943
_exptl_absorpt_coefficient_mu 0.200
_exptl_absorpt_correction_T_max 0.965
_exptl_absorpt_correction_T_min 0.953
_exptl_absorpt_correction_type multi-scan
_exptl_absorpt_process_details sadabs
_exptl_crystal_colour yellow
_exptl_crystal_density_diffrn 1.361
_exptl_crystal_description block
_exptl_crystal_F_000 1032
_exptl_crystal_size_max 0.240
_exptl_crystal_size_mid 0.220
_exptl_crystal_size_min 0.180
_refine_diff_density_max 0.292
_refine_diff_density_min -0.282
_refine_diff_density_rms 0.048
_refine_ls_extinction_method none
_refine_ls_goodness_of_fit_ref 1.020
_refine_ls_hydrogen_treatment constr
_refine_ls_matrix_type full
_refine_ls_number_parameters 338
_refine_ls_number_reflns 5491
_refine_ls_number_restraints 0
_refine_ls_restrained_S_all 1.020
_refine_ls_R_factor_all 0.1335
_refine_ls_R_factor_gt 0.0596
_refine_ls_shift/su_max 0.000
_refine_ls_shift/su_mean 0.000
_refine_ls_structure_factor_coef Fsqd
_refine_ls_weighting_details 'w=1/[\s^2^(Fo^2^)+(0.0656P)^2^+0.7452P] where P=(Fo^2^+2Fc^2^)/3'
_refine_ls_weighting_scheme calc
_refine_ls_wR_factor_gt 0.1274
_refine_ls_wR_factor_ref 0.1550
_reflns_Friedel_coverage 0.000
_reflns_number_gt 3040
_reflns_number_total 5491
_reflns_threshold_expression 'I > 2\s(I)'
_cod_data_source_file jo8b02457_si_003.cif
_cod_data_source_block 4d
_cod_original_sg_symbol_H-M 'P 21/c'
_cod_database_code 4035997
_shelx_shelxl_version_number 2014/7
_shelx_space_group_comment
; 
The symmetry employed for this shelxl refinement is uniquely defined 
by the following loop, which should always be used as a source of 
symmetry information in preference to the above space-group names. 
They are only intended as comments. 
;
_shelx_estimated_absorpt_t_min 0.953
_shelx_estimated_absorpt_t_max 0.965

loop_
_space_group_symop_operation_xyz
'x, y, z'
'-x, y+1/2, -z+1/2'
'-x, -y, -z'
'x, -y-1/2, z-1/2'

loop_
_atom_site_label
_atom_site_type_symbol
_atom_site_fract_x
_atom_site_fract_y
_atom_site_fract_z
_atom_site_U_iso_or_equiv
_atom_site_adp_type
_atom_site_occupancy
_atom_site_site_symmetry_order
_atom_site_calc_flag
_atom_site_refinement_flags_posn
_atom_site_refinement_flags_adp
_atom_site_refinement_flags_occupancy
_atom_site_disorder_assembly
_atom_site_disorder_group
C1 C 0.6921(4) 0.83017(13) 0.6943(2) 0.0608(7) Uani 1 1 d . . . . .
H1 H 0.7079 0.8125 0.6407 0.073 Uiso 1 1 calc R U . . .
C2 C 0.5986(4) 0.88648(15) 0.6926(3) 0.0760(9) Uani 1 1 d . . . . .
H2 H 0.5506 0.9061 0.6381 0.091 Uiso 1 1 calc R U . . .
C3 C 0.5768(4) 0.91331(17) 0.7707(4) 0.0905(12) Uani 1 1 d . . . . .
H3 H 0.5146 0.9515 0.7693 0.109 Uiso 1 1 calc R U . . .
C4 C 0.6446(5) 0.88513(19) 0.8503(3) 0.0879(12) Uani 1 1 d . . . . .
H4 H 0.6299 0.9041 0.9033 0.106 Uiso 1 1 calc R U . . .
C5 C 0.7369(4) 0.82747(16) 0.8533(2) 0.0714(9) Uani 1 1 d . . . . .
H5 H 0.7813 0.8077 0.9081 0.086 Uiso 1 1 calc R U . . .
C6 C 0.7625(3) 0.79960(12) 0.77417(18) 0.0518(7) Uani 1 1 d . . . . .
C7 C 0.8665(3) 0.73920(12) 0.7754(2) 0.0608(7) Uani 1 1 d . . . . .
H7A H 0.9608 0.7463 0.7433 0.073 Uiso 1 1 calc R U . . .
H7B H 0.9217 0.7290 0.8370 0.073 Uiso 1 1 calc R U . . .
C8 C 0.7601(3) 0.66583(11) 0.64996(17) 0.0430(6) Uani 1 1 d . . . . .
C9 C 0.4914(3) 0.59932(10) 0.57866(14) 0.0374(5) Uani 1 1 d . . . . .
H9 H 0.4571 0.5629 0.5446 0.045 Uiso 1 1 calc R U . . .
C10 C 0.6660(3) 0.60502(10) 0.61594(15) 0.0379(5) Uani 1 1 d . . . . .
C11 C 0.7784(3) 0.55034(11) 0.60724(16) 0.0439(6) Uani 1 1 d . . . . .
C12 C 1.0711(4) 0.50885(14) 0.6423(2) 0.0835(11) Uani 1 1 d . . . . .
H12A H 1.0434 0.4727 0.6754 0.125 Uiso 1 1 calc R U . . .
H12B H 1.1898 0.5230 0.6674 0.125 Uiso 1 1 calc R U . . .
H12C H 1.0621 0.4970 0.5807 0.125 Uiso 1 1 calc R U . . .
C13 C 0.6420(3) 0.65459(11) 0.78326(15) 0.0442(6) Uani 1 1 d . . . . .
C14 C 0.7069(4) 0.62570(14) 0.86544(18) 0.0642(8) Uani 1 1 d . . . . .
H14 H 0.8276 0.6278 0.8913 0.077 Uiso 1 1 calc R U . . .
C15 C 0.5944(5) 0.59419(15) 0.90852(19) 0.0752(9) Uani 1 1 d . . . . .
H15 H 0.6382 0.5749 0.9637 0.090 Uiso 1 1 calc R U . . .
C16 C 0.4169(5) 0.59099(12) 0.8703(2) 0.0642(8) Uani 1 1 d . . . . .
C17 C 0.3476(3) 0.62087(10) 0.78958(17) 0.0490(6) Uani 1 1 d . . . . .
H17 H 0.2264 0.6189 0.7648 0.059 Uiso 1 1 calc R U . . .
C18 C 0.4606(3) 0.65379(10) 0.74582(14) 0.0385(5) Uani 1 1 d . . . . .
C19 C 0.3832(3) 0.68473(10) 0.65791(14) 0.0335(5) Uani 1 1 d . . . . .
C20 C 0.3245(3) 0.74487(10) 0.65573(15) 0.0396(5) Uani 1 1 d . . . . .
H20 H 0.3416 0.7640 0.7119 0.047 Uiso 1 1 calc R U . . .
C21 C 0.2055(3) 0.64538(11) 0.51065(15) 0.0436(6) Uani 1 1 d . . . . .
H21A H 0.1128 0.6702 0.5287 0.052 Uiso 1 1 calc R U . . .
H21B H 0.1593 0.6029 0.4948 0.052 Uiso 1 1 calc R U . . .
C22 C 0.2558(3) 0.67623(13) 0.42986(16) 0.0550(7) Uani 1 1 d . . . . .
H22A H 0.1489 0.6853 0.3851 0.066 Uiso 1 1 calc R U . . .
H22B H 0.3275 0.6467 0.4037 0.066 Uiso 1 1 calc R U . . .
C23 C 0.3597(4) 0.73803(13) 0.45514(17) 0.0567(7) Uani 1 1 d . . . . .
H23A H 0.4703 0.7286 0.4970 0.068 Uiso 1 1 calc R U . . .
H23B H 0.3884 0.7567 0.4018 0.068 Uiso 1 1 calc R U . . .
C24 C 0.2555(3) 0.78475(12) 0.49663(17) 0.0524(7) Uani 1 1 d . . . . .
H24 H 0.1956 0.8162 0.4589 0.063 Uiso 1 1 calc R U . . .
C25 C 0.2384(3) 0.78662(11) 0.58163(17) 0.0437(6) Uani 1 1 d . . . . .
C26 C 0.1290(13) 0.8417(3) 0.6002(6) 0.041(2) Uani 0.677(4) 1 d . . P A 1
O4 O 0.0214(5) 0.87021(18) 0.5433(3) 0.0651(9) Uani 0.677(4) 1 d . . P A 1
O5 O 0.1585(10) 0.8559(3) 0.6851(4) 0.0621(12) Uani 0.677(4) 1 d . . P A 1
C27 C 0.0944(6) 0.9161(2) 0.7082(3) 0.0744(12) Uani 0.677(4) 1 d . . P A 1
H27A H 0.1238 0.9485 0.6694 0.112 Uiso 0.677(4) 1 calc R U P A 1
H27B H 0.1486 0.9261 0.7694 0.112 Uiso 0.677(4) 1 calc R U P A 1
H27C H -0.0322 0.9141 0.7016 0.112 Uiso 0.677(4) 1 calc R U P A 1
C26' C 0.159(3) 0.8436(12) 0.6307(17) 0.077(9) Uani 0.323(4) 1 d . . P A 2
O4' O 0.153(2) 0.8472(8) 0.7056(9) 0.0651(9) Uani 0.323(4) 1 d . . P A 2
O5' O 0.0970(12) 0.8870(4) 0.5678(6) 0.0621(12) Uani 0.323(4) 1 d . . P A 2
C27' C 0.0235(13) 0.9432(4) 0.5962(7) 0.0744(12) Uani 0.323(4) 1 d . . P A 2
H27D H -0.0707 0.9321 0.6256 0.112 Uiso 0.323(4) 1 calc R U P A 2
H27E H -0.0227 0.9696 0.5451 0.112 Uiso 0.323(4) 1 calc R U P A 2
H27F H 0.1140 0.9661 0.6372 0.112 Uiso 0.323(4) 1 calc R U P A 2
Cl1 Cl 0.27403(15) 0.54837(4) 0.92220(7) 0.1073(4) Uani 1 1 d . . . . .
N1 N 0.7594(2) 0.68393(9) 0.73498(13) 0.0457(5) Uani 1 1 d . . . . .
N2 N 0.3599(2) 0.64132(8) 0.58555(12) 0.0365(4) Uani 1 1 d . . . . .
O1 O 0.8406(2) 0.69562(8) 0.60223(13) 0.0645(5) Uani 1 1 d . . . . .
O2 O 0.7295(2) 0.50134(9) 0.56945(14) 0.0742(6) Uani 1 1 d . . . . .
O3 O 0.9477(2) 0.55973(8) 0.64732(14) 0.0694(6) Uani 1 1 d . . . . .

loop_
_atom_site_aniso_label
_atom_site_aniso_U_11
_atom_site_aniso_U_22
_atom_site_aniso_U_33
_atom_site_aniso_U_23
_atom_site_aniso_U_13
_atom_site_aniso_U_12
C1 0.0627(17) 0.0559(17) 0.065(2) -0.0082(14) 0.0150(15) -0.0135(14)
C2 0.0605(18) 0.0575(19) 0.108(3) 0.0003(18) 0.0125(18) -0.0152(16)
C3 0.058(2) 0.066(2) 0.153(4) -0.031(3) 0.035(2) -0.0198(17)
C4 0.073(2) 0.092(3) 0.114(3) -0.056(2) 0.053(2) -0.038(2)
C5 0.0680(19) 0.085(2) 0.065(2) -0.0205(17) 0.0208(15) -0.0400(18)
C6 0.0468(15) 0.0518(15) 0.0562(17) -0.0155(13) 0.0095(13) -0.0242(12)
C7 0.0504(15) 0.0575(17) 0.0652(18) -0.0128(14) -0.0083(13) -0.0178(13)
C8 0.0324(12) 0.0405(13) 0.0548(16) -0.0021(12) 0.0067(11) 0.0030(10)
C9 0.0387(13) 0.0344(12) 0.0371(13) -0.0040(10) 0.0037(10) 0.0039(10)
C10 0.0355(12) 0.0376(12) 0.0383(13) -0.0024(10) 0.0025(10) 0.0032(10)
C11 0.0361(13) 0.0437(14) 0.0472(14) -0.0070(12) -0.0016(10) 0.0040(11)
C12 0.0456(16) 0.0620(19) 0.131(3) -0.0184(19) -0.0085(17) 0.0201(14)
C13 0.0521(14) 0.0400(13) 0.0354(14) -0.0039(10) -0.0017(11) -0.0016(11)
C14 0.0744(19) 0.0688(18) 0.0411(16) 0.0066(14) -0.0063(14) 0.0066(15)
C15 0.112(3) 0.069(2) 0.0421(17) 0.0195(15) 0.0113(18) 0.0194(19)
C16 0.103(2) 0.0422(15) 0.0581(18) 0.0101(13) 0.0403(18) 0.0077(15)
C17 0.0638(16) 0.0361(13) 0.0513(16) -0.0014(11) 0.0213(13) 0.0001(12)
C18 0.0487(14) 0.0322(12) 0.0337(13) -0.0031(9) 0.0064(10) -0.0013(10)
C19 0.0311(11) 0.0348(12) 0.0340(12) -0.0042(10) 0.0055(9) -0.0015(9)
C20 0.0400(12) 0.0407(13) 0.0385(13) -0.0040(10) 0.0093(10) -0.0012(10)
C21 0.0315(12) 0.0495(14) 0.0448(14) -0.0109(11) -0.0031(10) 0.0057(10)
C22 0.0516(15) 0.0710(18) 0.0378(15) -0.0060(13) -0.0005(12) 0.0241(14)
C23 0.0624(16) 0.0680(18) 0.0438(15) 0.0152(13) 0.0206(13) 0.0189(14)
C24 0.0538(15) 0.0531(16) 0.0514(17) 0.0150(12) 0.0140(12) 0.0151(12)
C25 0.0399(13) 0.0403(13) 0.0510(16) 0.0037(11) 0.0097(11) 0.0028(10)
C26 0.042(3) 0.027(3) 0.052(5) 0.003(3) 0.007(3) 0.003(2)
O4 0.0673(19) 0.071(2) 0.049(2) -0.0029(15) -0.0059(16) 0.0337(18)
O5 0.084(2) 0.055(2) 0.044(4) -0.0044(19) 0.008(3) 0.024(2)
C27 0.075(3) 0.059(2) 0.089(3) -0.020(2) 0.015(2) 0.024(2)
C26' 0.046(11) 0.115(15) 0.08(2) 0.064(13) 0.047(14) 0.041(10)
O4' 0.0673(19) 0.071(2) 0.049(2) -0.0029(15) -0.0059(16) 0.0337(18)
O5' 0.084(2) 0.055(2) 0.044(4) -0.0044(19) 0.008(3) 0.024(2)
C27' 0.075(3) 0.059(2) 0.089(3) -0.020(2) 0.015(2) 0.024(2)
Cl1 0.1570(9) 0.0751(6) 0.1168(8) 0.0421(5) 0.0894(7) 0.0172(6)
N1 0.0416(11) 0.0458(12) 0.0450(12) -0.0057(9) -0.0015(9) -0.0109(9)
N2 0.0329(9) 0.0387(10) 0.0347(10) -0.0038(8) 0.0002(8) 0.0033(8)
O1 0.0627(12) 0.0568(11) 0.0837(14) -0.0061(10) 0.0371(11) -0.0098(9)
O2 0.0508(11) 0.0570(12) 0.1019(16) -0.0367(11) -0.0125(10) 0.0119(9)
O3 0.0378(10) 0.0535(11) 0.1043(16) -0.0237(10) -0.0131(10) 0.0131(8)

loop_
_atom_type_symbol
_atom_type_description
_atom_type_scat_dispersion_real
_atom_type_scat_dispersion_imag
_atom_type_scat_source
C C 0.0033 0.0016 'International Tables Vol C Tables 4.2.6.8 and 6.1.1.4'
H H 0.0000 0.0000 'International Tables Vol C Tables 4.2.6.8 and 6.1.1.4'
N N 0.0061 0.0033 'International Tables Vol C Tables 4.2.6.8 and 6.1.1.4'
O O 0.0106 0.0060 'International Tables Vol C Tables 4.2.6.8 and 6.1.1.4'
Cl Cl 0.1484 0.1585 'International Tables Vol C Tables 4.2.6.8 and 6.1.1.4'

loop_
_geom_angle_atom_site_label_1
_geom_angle_atom_site_label_2
_geom_angle_atom_site_label_3
_geom_angle
C2 C1 C6 121.2(3)
C2 C1 H1 119.4
C6 C1 H1 119.4
C3 C2 C1 119.9(4)
C3 C2 H2 120.0
C1 C2 H2 120.0
C4 C3 C2 120.7(4)
C4 C3 H3 119.7
C2 C3 H3 119.7
C3 C4 C5 120.2(3)
C3 C4 H4 119.9
C5 C4 H4 119.9
C6 C5 C4 120.0(3)
C6 C5 H5 120.0
C4 C5 H5 120.0
C1 C6 C5 117.9(3)
C1 C6 C7 120.8(2)
C5 C6 C7 121.3(3)
N1 C7 C6 114.1(2)
N1 C7 H7A 108.7
C6 C7 H7A 108.7
N1 C7 H7B 108.7
C6 C7 H7B 108.7
H7A C7 H7B 107.6
O1 C8 N1 122.3(2)
O1 C8 C10 119.7(2)
N1 C8 C10 117.9(2)
C10 C9 N2 126.9(2)
C10 C9 H9 116.5
N2 C9 H9 116.5
C9 C10 C11 116.7(2)
C9 C10 C8 125.8(2)
C11 C10 C8 116.47(19)
O2 C11 O3 121.6(2)
O2 C11 C10 125.8(2)
O3 C11 C10 112.6(2)
O3 C12 H12A 109.5
O3 C12 H12B 109.5
H12A C12 H12B 109.5
O3 C12 H12C 109.5
H12A C12 H12C 109.5
H12B C12 H12C 109.5
C14 C13 C18 120.2(2)
C14 C13 N1 120.7(2)
C18 C13 N1 119.1(2)
C15 C14 C13 120.2(3)
C15 C14 H14 119.9
C13 C14 H14 119.9
C14 C15 C16 119.9(3)
C14 C15 H15 120.1
C16 C15 H15 120.1
C15 C16 C17 121.2(3)
C15 C16 Cl1 120.3(2)
C17 C16 Cl1 118.5(3)
C16 C17 C18 119.4(3)
C16 C17 H17 120.3
C18 C17 H17 120.3
C17 C18 C13 119.1(2)
C17 C18 C19 118.4(2)
C13 C18 C19 122.4(2)
C20 C19 N2 127.0(2)
C20 C19 C18 119.96(19)
N2 C19 C18 112.44(17)
C19 C20 C25 132.4(2)
C19 C20 H20 113.8
C25 C20 H20 113.8
N2 C21 C22 110.69(18)
N2 C21 H21A 109.5
C22 C21 H21A 109.5
N2 C21 H21B 109.5
C22 C21 H21B 109.5
H21A C21 H21B 108.1
C21 C22 C23 111.59(19)
C21 C22 H22A 109.3
C23 C22 H22A 109.3
C21 C22 H22B 109.3
C23 C22 H22B 109.3
H22A C22 H22B 108.0
C24 C23 C22 111.3(2)
C24 C23 H23A 109.4
C22 C23 H23A 109.4
C24 C23 H23B 109.4
C22 C23 H23B 109.4
H23A C23 H23B 108.0
C25 C24 C23 127.4(2)
C25 C24 H24 116.3
C23 C24 H24 116.3
C24 C25 C20 127.5(2)
C24 C25 C26 112.7(4)
C20 C25 C26 119.6(4)
C24 C25 C26' 127.3(8)
C20 C25 C26' 103.8(9)
O4 C26 O5 122.9(8)
O4 C26 C25 124.7(7)
O5 C26 C25 112.4(7)
C26 O5 C27 117.0(6)
O5 C27 H27A 109.5
O5 C27 H27B 109.5
H27A C27 H27B 109.5
O5 C27 H27C 109.5
H27A C27 H27C 109.5
H27B C27 H27C 109.5
O4' C26' O5' 126(2)
O4' C26' C25 127.8(19)
O5' C26' C25 106.6(17)
C26' O5' C27' 116.9(13)
O5' C27' H27D 109.5
O5' C27' H27E 109.5
H27D C27' H27E 109.5
O5' C27' H27F 109.5
H27D C27' H27F 109.5
H27E C27' H27F 109.5
C8 N1 C13 120.58(19)
C8 N1 C7 120.2(2)
C13 N1 C7 118.9(2)
C9 N2 C19 120.28(17)
C9 N2 C21 118.04(17)
C19 N2 C21 121.24(17)
C11 O3 C12 117.3(2)

loop_
_geom_bond_atom_site_label_1
_geom_bond_atom_site_label_2
_geom_bond_distance
C1 C2 1.380(4)
C1 C6 1.381(4)
C1 H1 0.9300
C2 C3 1.360(5)
C2 H2 0.9300
C3 C4 1.351(5)
C3 H3 0.9300
C4 C5 1.398(5)
C4 H4 0.9300
C5 C6 1.392(4)
C5 H5 0.9300
C6 C7 1.496(4)
C7 N1 1.478(3)
C7 H7A 0.9700
C7 H7B 0.9700
C8 O1 1.224(3)
C8 N1 1.353(3)
C8 C10 1.503(3)
C9 C10 1.349(3)
C9 N2 1.363(3)
C9 H9 0.9300
C10 C11 1.459(3)
C11 O2 1.198(3)
C11 O3 1.332(3)
C12 O3 1.441(3)
C12 H12A 0.9600
C12 H12B 0.9600
C12 H12C 0.9600
C13 C14 1.386(3)
C13 C18 1.392(3)
C13 N1 1.423(3)
C14 C15 1.365(4)
C14 H14 0.9300
C15 C16 1.369(4)
C15 H15 0.9300
C16 C17 1.383(4)
C16 Cl1 1.735(3)
C17 C18 1.389(3)
C17 H17 0.9300
C18 C19 1.494(3)
C19 C20 1.337(3)
C19 N2 1.412(3)
C20 C25 1.471(3)
C20 H20 0.9300
C21 N2 1.465(3)
C21 C22 1.514(3)
C21 H21A 0.9700
C21 H21B 0.9700
C22 C23 1.528(4)
C22 H22A 0.9700
C22 H22B 0.9700
C23 C24 1.490(3)
C23 H23A 0.9700
C23 H23B 0.9700
C24 C25 1.332(3)
C24 H24 0.9300
C25 C26 1.492(9)
C25 C26' 1.60(3)
C26 O4 1.221(9)
C26 O5 1.300(11)
O5 C27 1.426(7)
C27 H27A 0.9600
C27 H27B 0.9600
C27 H27C 0.9600
C26' O4' 1.16(3)
C26' O5' 1.33(2)
O5' C27' 1.416(10)
C27' H27D 0.9600
C27' H27E 0.9600
C27' H27F 0.9600
